data_4502202
loop_
_publ_author_name
'Peng, Guo'
'Qiu, Yong-Cai'
'Liu, Zhi-Hui'
'Liu, Biao'
'Deng, Hong'

_publ_contact_author
;
 Hong Deng
 School of Chemistry and Environment
 South China Nomal University 
 Guangzhou 510006
 P. R. China
;
_publ_section_title
;
 Spontaneous Assembly of d--f Coordination Frameworks: Syntheses,
 Structures, and Photoluminescence
;
_journal_coden_ASTM CGDEFU
_journal_issue 1
_journal_name_full 'Crystal Growth & Design'
_journal_page_first 114
_journal_page_last 121
_journal_paper_doi 10.1021/cg900571v
_journal_volume 10
_journal_year 2010
_chemical_formula_moiety 'C18 H12 Ag N4 O9 Tb, 2(H2 O)'
_chemical_formula_sum 'C18 H16 Ag N4 O11 Tb'
_chemical_formula_weight 731.14
_space_group_IT_number 2
_symmetry_cell_setting triclinic
_symmetry_space_group_name_Hall '-P 1'
_symmetry_space_group_name_H-M 'P -1'
_atom_sites_solution_hydrogens geom
_atom_sites_solution_primary direct
_atom_sites_solution_secondary difmap
_audit_creation_method SHELXL-97
_cell_angle_alpha 65.838(4)
_cell_angle_beta 76.628(3)
_cell_angle_gamma 65.879(4)
_cell_formula_units_Z 2
_cell_length_a 9.8277(6)
_cell_length_b 10.7264(6)
_cell_length_c 12.6304(7)
_cell_measurement_reflns_used 3944
_cell_measurement_temperature 296(2)
_cell_measurement_theta_max 25.20
_cell_measurement_theta_min 1.77
_cell_volume 1105.45(12)
_computing_cell_refinement 'Apex2 (Bruker, 2005)'
_computing_data_collection 'Apex2 (Bruker, 2005)'
_computing_data_reduction 'Apex2 (Bruker, 2005)'
_computing_molecular_graphics 'SHELXTL 6.12'
_computing_publication_material 'SHELXTL 6.12'
_computing_structure_refinement 'SHELXTL 6.12'
_computing_structure_solution 'SHELXTL 6.12 (Bruker, 2000-2003)'
_diffrn_ambient_temperature 296(2)
_diffrn_measured_fraction_theta_full 0.990
_diffrn_measured_fraction_theta_max 0.990
_diffrn_measurement_device_type 'Bruker AXS SMART APEX CCD diffractometer'
_diffrn_measurement_method '\w scans'
_diffrn_radiation_monochromator graphite
_diffrn_radiation_source 'fine-focus sealed tube'
_diffrn_radiation_type MoK\a
_diffrn_radiation_wavelength 0.71073
_diffrn_reflns_av_R_equivalents 0.0463
_diffrn_reflns_av_sigmaI/netI 0.0598
_diffrn_reflns_limit_h_max 11
_diffrn_reflns_limit_h_min -11
_diffrn_reflns_limit_k_max 11
_diffrn_reflns_limit_k_min -12
_diffrn_reflns_limit_l_max 15
_diffrn_reflns_limit_l_min -15
_diffrn_reflns_number 12925
_diffrn_reflns_theta_full 25.20
_diffrn_reflns_theta_max 25.20
_diffrn_reflns_theta_min 1.77
_diffrn_standards_number 0
_exptl_absorpt_coefficient_mu 4.127
_exptl_absorpt_correction_T_max 0.6630
_exptl_absorpt_correction_T_min 0.5454
_exptl_absorpt_correction_type multi-scan
_exptl_absorpt_process_details 'Apex2 (Bruker, 2005)'
_exptl_crystal_colour colorless
_exptl_crystal_density_diffrn 2.197
_exptl_crystal_density_method 'not measured'
_exptl_crystal_description block
_exptl_crystal_F_000 704
_exptl_crystal_size_max 0.15
_exptl_crystal_size_mid 0.13
_exptl_crystal_size_min 0.10
_refine_diff_density_max 2.363
_refine_diff_density_min -1.931
_refine_diff_density_rms 0.239
_refine_ls_extinction_method none
_refine_ls_goodness_of_fit_ref 1.174
_refine_ls_hydrogen_treatment constr
_refine_ls_matrix_type full
_refine_ls_number_parameters 316
_refine_ls_number_reflns 3944
_refine_ls_number_restraints 0
_refine_ls_restrained_S_all 1.174
_refine_ls_R_factor_all 0.0763
_refine_ls_R_factor_gt 0.0638
_refine_ls_shift/su_max 0.000
_refine_ls_shift/su_mean 0.000
_refine_ls_structure_factor_coef Fsqd
_refine_ls_weighting_details 'calc w=1/[\s^2^(Fo^2^)+(0.0210P)^2^+34.8314P] where P=(Fo^2^+2Fc^2^)/3'
_refine_ls_weighting_scheme calc
_refine_ls_wR_factor_gt 0.1457
_refine_ls_wR_factor_ref 0.1504
_reflns_number_gt 3338
_reflns_number_total 3944
_reflns_threshold_expression >2sigma(I)
_cod_data_source_file cg900571v_si_003.cif
_cod_data_source_block 3
_cod_original_cell_volume 1105.45(11)
_cod_original_sg_symbol_Hall -P1
_cod_original_sg_symbol_H-M P-1
_cod_database_code 4502202

loop_
_symmetry_equiv_pos_as_xyz
'x, y, z'
'-x, -y, -z'

loop_
_atom_site_label
_atom_site_type_symbol
_atom_site_fract_x
_atom_site_fract_y
_atom_site_fract_z
_atom_site_U_iso_or_equiv
_atom_site_adp_type
_atom_site_occupancy
_atom_site_symmetry_multiplicity
_atom_site_calc_flag
_atom_site_refinement_flags
Ag1 Ag 0.97747(15) 0.32267(12) -0.14430(10) 0.0404(3) Uani 1 1 d .
C1 C 0.6980(15) 0.1699(16) 0.7496(11) 0.029(3) Uani 1 1 d .
C2 C 0.7189(15) 0.1579(15) 0.8664(12) 0.029(3) Uani 1 1 d .
C3 C 0.6575(16) 0.2799(15) 0.9025(12) 0.030(3) Uani 1 1 d .
H3 H 0.6100 0.3714 0.8492 0.036 Uiso 1 1 calc R
C4 C 0.6656(17) 0.2677(17) 1.0135(13) 0.037(4) Uani 1 1 d .
H4 H 0.6172 0.3472 1.0380 0.045 Uiso 1 1 calc R
C5 C 0.7467(17) 0.1355(16) 1.0862(12) 0.032(3) Uani 1 1 d .
C6 C 0.874(2) -0.0594(18) 1.2258(13) 0.045(4) Uani 1 1 d .
H6 H 0.9157 -0.1167 1.2968 0.054 Uiso 1 1 calc R
C7 C 0.8141(17) 0.0114(15) 1.0525(11) 0.030(3) Uani 1 1 d .
C8 C 0.8011(16) 0.0255(15) 0.9413(11) 0.027(3) Uani 1 1 d .
H8 H 0.8479 -0.0544 0.9172 0.033 Uiso 1 1 calc R
C9 C 0.7342(14) 0.3821(15) 0.3127(12) 0.026(3) Uani 1 1 d .
C10 C 0.7488(15) 0.4887(15) 0.1946(11) 0.026(3) Uani 1 1 d .
C11 C 0.6862(15) 0.6398(14) 0.1728(12) 0.027(3) Uani 1 1 d .
H11 H 0.6465 0.6715 0.2356 0.032 Uiso 1 1 calc R
C12 C 0.6814(17) 0.7416(16) 0.0636(13) 0.037(4) Uani 1 1 d .
H12 H 0.6383 0.8410 0.0513 0.044 Uiso 1 1 calc R
C13 C 0.7429(18) 0.6923(15) -0.0286(12) 0.034(3) Uani 1 1 d .
C14 C 0.8236(19) 0.6579(17) -0.1932(13) 0.042(4) Uani 1 1 d .
H14 H 0.8453 0.6779 -0.2728 0.051 Uiso 1 1 calc R
C15 C 0.8098(17) 0.5435(16) -0.0098(11) 0.032(3) Uani 1 1 d .
C16 C 0.8150(16) 0.4405(14) 0.1007(11) 0.028(3) Uani 1 1 d .
H16 H 0.8613 0.3414 0.1128 0.033 Uiso 1 1 calc R
C17 C 1.0198(16) 0.0555(14) 0.5091(11) 0.028(3) Uani 1 1 d .
C18 C 0.5011(14) -0.0440(13) 0.5652(11) 0.024(3) Uani 1 1 d .
N1 N 0.8923(14) -0.1082(12) 1.1435(10) 0.035(3) Uani 1 1 d .
N2 N 0.7866(16) 0.0843(14) 1.1982(10) 0.042(3) Uani 1 1 d .
H2 H 0.7610 0.1343 1.2428 0.051 Uiso 1 1 calc R
N3 N 0.8619(15) 0.5247(13) -0.1167(10) 0.040(3) Uani 1 1 d .
N4 N 0.7507(16) 0.7628(14) -0.1478(11) 0.046(3) Uani 1 1 d .
H4A H 0.7158 0.8554 -0.1853 0.055 Uiso 1 1 calc R
O1 O 0.7079(12) 0.0575(10) 0.7333(8) 0.034(2) Uani 1 1 d .
O2 O 0.6626(11) 0.2942(10) 0.6679(7) 0.030(2) Uani 1 1 d .
O3 O 0.7840(12) 0.2487(10) 0.3278(7) 0.031(2) Uani 1 1 d .
O4 O 0.6728(11) 0.4226(10) 0.3996(8) 0.031(2) Uani 1 1 d .
O5 O 1.1553(10) 0.0465(10) 0.4885(8) 0.029(2) Uani 1 1 d .
O6 O 0.9179(10) 0.1514(10) 0.5414(9) 0.033(2) Uani 1 1 d .
O7 O 0.5503(11) -0.0076(10) 0.6267(8) 0.031(2) Uani 1 1 d .
O8 O 0.4536(11) -0.1490(10) 0.6016(7) 0.028(2) Uani 1 1 d .
O3W O 0.4185(12) 0.3246(11) 0.5486(9) 0.040(3) Uani 1 1 d .
H6W H 0.4149 0.3900 0.5716 0.060 Uiso 1 1 d R
H5W H 0.3353 0.3572 0.5196 0.060 Uiso 1 1 d R
O1W O 0.1588(12) 0.3043(11) 0.5062(9) 0.046(3) Uani 1 1 d .
H1W H 0.1639 0.2253 0.5024 0.069 Uiso 1 1 d R
H2W H 0.1634 0.3250 0.4528 0.069 Uiso 1 1 d R
O2W O 0.8935(13) 0.4065(12) 0.6400(9) 0.048(3) Uani 1 1 d .
H3W H 0.9426 0.4220 0.5735 0.072 Uiso 1 1 d R
H4W H 0.8470 0.3540 0.6414 0.072 Uiso 1 1 d R
Tb2 Tb 0.66432(7) 0.17794(7) 0.52979(5) 0.01972(19) Uani 1 1 d .

loop_
_atom_site_aniso_label
_atom_site_aniso_U_11
_atom_site_aniso_U_22
_atom_site_aniso_U_33
_atom_site_aniso_U_23
_atom_site_aniso_U_13
_atom_site_aniso_U_12
Ag1 0.0607(8) 0.0300(6) 0.0310(6) -0.0118(5) -0.0058(5) -0.0143(6)
C1 0.023(7) 0.041(9) 0.018(7) -0.007(6) 0.001(5) -0.011(6)
C2 0.029(8) 0.034(8) 0.027(7) -0.009(6) -0.007(6) -0.011(7)
C3 0.037(8) 0.022(7) 0.026(7) 0.001(6) -0.007(6) -0.013(6)
C4 0.045(9) 0.033(9) 0.037(8) -0.017(7) -0.002(7) -0.012(7)
C5 0.049(9) 0.032(8) 0.026(7) -0.013(6) -0.007(6) -0.020(7)
C6 0.067(12) 0.041(10) 0.029(8) -0.016(7) -0.013(8) -0.013(9)
C7 0.048(9) 0.032(8) 0.019(7) -0.008(6) -0.002(6) -0.024(7)
C8 0.039(8) 0.028(8) 0.028(7) -0.013(6) -0.007(6) -0.019(7)
C9 0.019(7) 0.026(8) 0.032(8) -0.010(6) -0.003(6) -0.007(6)
C10 0.030(8) 0.031(8) 0.025(7) -0.015(6) -0.001(6) -0.014(6)
C11 0.025(7) 0.025(7) 0.031(7) -0.010(6) 0.003(6) -0.013(6)
C12 0.042(9) 0.021(8) 0.044(9) -0.014(7) 0.001(7) -0.009(7)
C13 0.051(10) 0.024(8) 0.026(7) -0.003(6) -0.004(7) -0.017(7)
C14 0.067(12) 0.035(9) 0.024(8) -0.002(7) -0.007(7) -0.023(8)
C15 0.047(9) 0.033(8) 0.022(7) -0.010(6) -0.003(6) -0.020(7)
C16 0.043(9) 0.016(7) 0.028(7) -0.009(6) -0.001(6) -0.014(6)
C17 0.040(9) 0.025(8) 0.025(7) -0.011(6) -0.009(6) -0.010(7)
C18 0.024(7) 0.016(7) 0.034(8) -0.005(6) -0.005(6) -0.012(6)
N1 0.048(8) 0.025(6) 0.032(7) -0.007(5) -0.013(6) -0.010(6)
N2 0.068(10) 0.040(8) 0.028(7) -0.019(6) -0.013(6) -0.015(7)
N3 0.060(9) 0.031(7) 0.027(7) -0.011(6) -0.004(6) -0.013(6)
N4 0.066(10) 0.027(7) 0.032(7) -0.002(6) -0.007(6) -0.012(7)
O1 0.062(7) 0.019(5) 0.034(5) -0.011(4) -0.008(5) -0.023(5)
O2 0.046(6) 0.025(5) 0.019(5) -0.004(4) -0.011(4) -0.011(5)
O3 0.061(7) 0.023(5) 0.014(4) -0.006(4) 0.001(4) -0.022(5)
O4 0.042(6) 0.025(5) 0.023(5) -0.012(4) 0.003(4) -0.010(4)
O5 0.018(5) 0.028(5) 0.049(6) -0.021(5) -0.002(4) -0.008(4)
O6 0.024(5) 0.030(5) 0.052(6) -0.026(5) -0.002(4) -0.005(4)
O7 0.044(6) 0.036(6) 0.021(5) -0.004(4) -0.011(4) -0.025(5)
O8 0.042(6) 0.034(6) 0.019(5) -0.011(4) -0.007(4) -0.019(5)
O3W 0.049(7) 0.040(6) 0.051(6) -0.013(5) -0.018(5) -0.031(5)
O1W 0.065(8) 0.027(6) 0.046(7) -0.006(5) -0.001(6) -0.024(6)
O2W 0.062(8) 0.046(7) 0.041(6) -0.012(5) -0.007(5) -0.025(6)
Tb2 0.0244(3) 0.0176(3) 0.0196(3) -0.0076(2) -0.0043(2) -0.0074(2)

loop_
_atom_type_symbol
_atom_type_description
_atom_type_scat_dispersion_real
_atom_type_scat_dispersion_imag
_atom_type_scat_source
C C 0.0033 0.0016 'International Tables Vol C Tables 4.2.6.8 and 6.1.1.4'
H H 0.0000 0.0000 'International Tables Vol C Tables 4.2.6.8 and 6.1.1.4'
Ag Ag -0.8971 1.1015 'International Tables Vol C Tables 4.2.6.8 and 6.1.1.4'
N N 0.0061 0.0033 'International Tables Vol C Tables 4.2.6.8 and 6.1.1.4'
O O 0.0106 0.0060 'International Tables Vol C Tables 4.2.6.8 and 6.1.1.4'
Tb Tb -0.1723 4.1537 'International Tables Vol C Tables 4.2.6.8 and 6.1.1.4'

loop_
_geom_angle_atom_site_label_1
_geom_angle_atom_site_label_2
_geom_angle_atom_site_label_3
_geom_angle
_geom_angle_site_symmetry_1
_geom_angle_site_symmetry_3
N1 Ag1 N3 170.0(5) 2_756 .
O1 C1 O2 120.2(12) . .
O1 C1 C2 119.6(12) . .
O2 C1 C2 120.0(13) . .
C8 C2 C3 118.9(12) . .
C8 C2 C1 119.3(13) . .
C3 C2 C1 121.7(12) . .
C4 C3 C2 122.2(13) . .
C4 C3 H3 118.9 . .
C2 C3 H3 118.9 . .
C5 C4 C3 117.6(14) . .
C5 C4 H4 121.2 . .
C3 C4 H4 121.2 . .
C4 C5 N2 134.1(13) . .
C4 C5 C7 121.9(13) . .
N2 C5 C7 103.9(12) . .
N1 C6 N2 113.2(13) . .
N1 C6 H6 123.4 . .
N2 C6 H6 123.4 . .
C8 C7 N1 131.1(13) . .
C8 C7 C5 119.4(13) . .
N1 C7 C5 109.5(11) . .
C2 C8 C7 119.7(13) . .
C2 C8 H8 120.1 . .
C7 C8 H8 120.1 . .
O3 C9 O4 119.2(12) . .
O3 C9 C10 119.2(12) . .
O4 C9 C10 121.6(12) . .
C16 C10 C11 118.8(12) . .
C16 C10 C9 120.1(12) . .
C11 C10 C9 120.8(12) . .
C12 C11 C10 122.7(13) . .
C12 C11 H11 118.7 . .
C10 C11 H11 118.7 . .
C11 C12 C13 117.8(13) . .
C11 C12 H12 121.1 . .
C13 C12 H12 121.1 . .
N4 C13 C12 133.0(14) . .
N4 C13 C15 105.9(12) . .
C12 C13 C15 121.0(13) . .
N3 C14 N4 114.7(14) . .
N3 C14 H14 122.6 . .
N4 C14 H14 122.6 . .
C16 C15 C13 121.2(13) . .
C16 C15 N3 129.7(13) . .
C13 C15 N3 109.1(12) . .
C15 C16 C10 118.4(12) . .
C15 C16 H16 120.8 . .
C10 C16 H16 120.8 . .
O6 C17 O5 124.0(12) . .
O6 C17 C17 118.3(16) . 2_756
O5 C17 C17 117.7(15) . 2_756
O7 C18 O8 125.6(12) . .
O7 C18 C18 117.7(13) . 2_656
O8 C18 C18 116.7(14) . 2_656
C6 N1 C7 105.4(12) . .
C6 N1 Ag1 127.0(10) . 2_756
C7 N1 Ag1 127.5(9) . 2_756
C6 N2 C5 107.9(12) . .
C6 N2 H2 126.0 . .
C5 N2 H2 126.0 . .
C14 N3 C15 104.1(12) . .
C14 N3 Ag1 129.1(10) . .
C15 N3 Ag1 126.7(10) . .
C14 N4 C13 106.0(12) . .
C14 N4 H4A 127.0 . .
C13 N4 H4A 127.0 . .
C1 O1 Tb2 95.9(8) . .
C1 O2 Tb2 90.6(8) . .
C9 O3 Tb2 94.0(8) . .
C9 O4 Tb2 93.8(8) . .
C17 O5 Tb2 116.6(8) . 2_756
C17 O6 Tb2 116.6(9) . .
C18 O7 Tb2 118.3(8) . .
C18 O8 Tb2 119.1(8) . 2_656
Tb2 O3W H6W 108.9 . .
Tb2 O3W H5W 141.1 . .
H6W O3W H5W 105.0 . .
H1W O1W H2W 83.7 . .
H3W O2W H4W 104.8 . .
O3W Tb2 O5 149.5(3) . 2_756
O3W Tb2 O8 77.0(3) . 2_656
O5 Tb2 O8 79.7(3) 2_756 2_656
O3W Tb2 O1 98.2(4) . .
O5 Tb2 O1 84.7(3) 2_756 .
O8 Tb2 O1 135.1(3) 2_656 .
O3W Tb2 O6 142.6(3) . .
O5 Tb2 O6 67.6(3) 2_756 .
O8 Tb2 O6 133.9(3) 2_656 .
O1 Tb2 O6 74.4(3) . .
O3W Tb2 O7 80.1(3) . .
O5 Tb2 O7 72.8(3) 2_756 .
O8 Tb2 O7 67.2(3) 2_656 .
O1 Tb2 O7 68.0(3) . .
O6 Tb2 O7 126.9(3) . .
O3W Tb2 O4 78.7(3) . .
O5 Tb2 O4 123.3(3) 2_756 .
O8 Tb2 O4 95.8(3) 2_656 .
O1 Tb2 O4 127.5(3) . .
O6 Tb2 O4 77.6(3) . .
O7 Tb2 O4 155.4(3) . .
O3W Tb2 O3 113.9(3) . .
O5 Tb2 O3 74.8(3) 2_756 .
O8 Tb2 O3 68.9(3) 2_656 .
O1 Tb2 O3 145.1(3) . .
O6 Tb2 O3 71.8(3) . .
O7 Tb2 O3 128.8(3) . .
O4 Tb2 O3 52.0(3) . .
O3W Tb2 O2 75.6(3) . .
O5 Tb2 O2 126.9(3) 2_756 .
O8 Tb2 O2 152.5(3) 2_656 .
O1 Tb2 O2 53.1(3) . .
O6 Tb2 O2 70.8(3) . .
O7 Tb2 O2 110.4(3) . .
O4 Tb2 O2 76.1(3) . .
O3 Tb2 O2 120.7(3) . .

loop_
_geom_bond_atom_site_label_1
_geom_bond_atom_site_label_2
_geom_bond_distance
_geom_bond_site_symmetry_2
Ag1 N1 2.124(12) 2_756
Ag1 N3 2.129(12) .
C1 O1 1.266(17) .
C1 O2 1.274(16) .
C1 C2 1.483(18) .
C2 C8 1.371(19) .
C2 C3 1.41(2) .
C3 C4 1.37(2) .
C3 H3 0.9300 .
C4 C5 1.36(2) .
C4 H4 0.9300 .
C5 N2 1.378(17) .
C5 C7 1.416(19) .
C6 N1 1.292(18) .
C6 N2 1.36(2) .
C6 H6 0.9300 .
C7 C8 1.380(18) .
C7 N1 1.397(18) .
C8 H8 0.9300 .
C9 O3 1.254(16) .
C9 O4 1.276(15) .
C9 C10 1.481(18) .
C10 C16 1.403(18) .
C10 C11 1.407(19) .
C11 C12 1.36(2) .
C11 H11 0.9300 .
C12 C13 1.38(2) .
C12 H12 0.9300 .
C13 N4 1.381(18) .
C13 C15 1.39(2) .
C14 N3 1.310(19) .
C14 N4 1.34(2) .
C14 H14 0.9300 .
C15 C16 1.377(18) .
C15 N3 1.394(17) .
C16 H16 0.9300 .
C17 O6 1.241(16) .
C17 O5 1.267(16) .
C17 C17 1.51(3) 2_756
C18 O7 1.252(15) .
C18 O8 1.266(15) .
C18 C18 1.53(3) 2_656
N1 Ag1 2.124(12) 2_756
N2 H2 0.8600 .
N4 H4A 0.8600 .
O1 Tb2 2.408(9) .
O2 Tb2 2.519(9) .
O3 Tb2 2.495(8) .
O4 Tb2 2.486(9) .
O5 Tb2 2.401(9) 2_756
O6 Tb2 2.423(9) .
O7 Tb2 2.431(9) .
O8 Tb2 2.408(8) 2_656
O3W Tb2 2.303(11) .
O3W H6W 0.8490 .
O3W H5W 0.8511 .
O1W H1W 0.8487 .
O1W H2W 0.6145 .
O2W H3W 0.8546 .
O2W H4W 0.8508 .
Tb2 O5 2.401(9) 2_756
Tb2 O8 2.408(8) 2_656
